data_4088397
loop_
_publ_author_name
'Xiang, Li'
'Xie, Zuowei'

_publ_section_title
;
 Reaction of [\h1:\h5-(R2NCH2CH2)C2B9H10]TaMe3 with Isonitriles: Effects
 of Nitrogen Substituents on Product Formation
;
_journal_issue 10
_journal_name_full Organometallics
_journal_page_first 1430
_journal_paper_doi 10.1021/acs.organomet.6b00053
_journal_volume 35
_journal_year 2016
_chemical_formula_sum 'C42 H70 B9 N4 O Ta'
_chemical_formula_weight 925.26
_space_group_IT_number 14
_space_group_name_Hall '-P 2yn'
_space_group_name_H-M_alt 'P 1 21/n 1'
_symmetry_cell_setting monoclinic
_symmetry_space_group_name_H-M 'P 1 21/n 1'
_atom_sites_solution_hydrogens geom
_atom_sites_solution_primary direct
_atom_sites_solution_secondary difmap
_audit_creation_method SHELXL-97
_cell_angle_alpha 90.00
_cell_angle_beta 109.125(2)
_cell_angle_gamma 90.00
_cell_formula_units_Z 4
_cell_length_a 21.0107(15)
_cell_length_b 11.5635(9)
_cell_length_c 21.3418(16)
_cell_measurement_reflns_used 529
_cell_measurement_temperature 296(2)
_cell_measurement_theta_max 15
_cell_measurement_theta_min 15
_cell_volume 4899.0(6)
_computing_cell_refinement 'BRUKER KAPPA APEXII DUO DIFFRACTOMETER'
_computing_data_collection 'BRUKER KAPPA APEXII DUO DIFFRACTOMETER'
_computing_data_reduction 'BRUKER KAPPA APEXII DUO DIFFRACTOMETER'
_computing_molecular_graphics 'SIEMENS SHELXTL'
_computing_publication_material 'SIEMENS SHELXTL'
_computing_structure_refinement 'SHELXL-97 (Sheldrick, 2008)'
_computing_structure_solution 'SHELXS-97 (Sheldrick, 2008)'
_diffrn_ambient_temperature 296(2)
_diffrn_measured_fraction_theta_full 1.000
_diffrn_measured_fraction_theta_max 1.000
_diffrn_measurement_device_type 'BRUKER KAPPA APEXII DUO DIFFRACTOMETER'
_diffrn_measurement_method 'PHI & OMEGA SCAN'
_diffrn_radiation_monochromator graphite
_diffrn_radiation_source 'fine-focus sealed tube'
_diffrn_radiation_type MoK\a
_diffrn_radiation_wavelength 0.71073
_diffrn_reflns_av_R_equivalents 0.1332
_diffrn_reflns_av_sigmaI/netI 0.0844
_diffrn_reflns_limit_h_max 25
_diffrn_reflns_limit_h_min -25
_diffrn_reflns_limit_k_max 13
_diffrn_reflns_limit_k_min -13
_diffrn_reflns_limit_l_max 25
_diffrn_reflns_limit_l_min -25
_diffrn_reflns_number 46659
_diffrn_reflns_theta_full 25.25
_diffrn_reflns_theta_max 25.25
_diffrn_reflns_theta_min 2.03
_exptl_absorpt_coefficient_mu 2.278
_exptl_absorpt_correction_T_max 0.7440
_exptl_absorpt_correction_T_min 0.5430
_exptl_absorpt_correction_type multi-scan
_exptl_crystal_colour yellow
_exptl_crystal_density_diffrn 1.254
_exptl_crystal_density_method 'not measured'
_exptl_crystal_description block
_exptl_crystal_F_000 1904
_exptl_crystal_size_max 0.50
_exptl_crystal_size_mid 0.40
_exptl_crystal_size_min 0.30
_platon_squeeze_details
;
;
_refine_diff_density_max 1.939
_refine_diff_density_min -1.300
_refine_diff_density_rms 0.199
_refine_ls_extinction_method none
_refine_ls_goodness_of_fit_ref 1.001
_refine_ls_hydrogen_treatment riding
_refine_ls_matrix_type full
_refine_ls_number_parameters 514
_refine_ls_number_reflns 8862
_refine_ls_number_restraints 3
_refine_ls_restrained_S_all 1.003
_refine_ls_R_factor_all 0.0711
_refine_ls_R_factor_gt 0.0649
_refine_ls_shift/su_max 0.003
_refine_ls_shift/su_mean 0.000
_refine_ls_structure_factor_coef Fsqd
_refine_ls_weighting_details 'calc w=1/[\s^2^(Fo^2^)+(0.1305P)^2^+0.0000P] where P=(Fo^2^+2Fc^2^)/3'
_refine_ls_weighting_scheme calc
_refine_ls_wR_factor_gt 0.1663
_refine_ls_wR_factor_ref 0.1741
_reflns_number_gt 7422
_reflns_number_total 8862
_reflns_threshold_expression >2sigma(I)
_cod_data_source_file om6b00053_si_002.cif
_cod_data_source_block 8a
_cod_depositor_comments
;
The following automatic conversions were performed:

data item '_symmetry_cell_setting' value 'Monoclinic' was changed to
'monoclinic' in accordance with the
/home/saulius/struct/COD-crude-data/automatic-downloads/DataCite-retrospective/ACS/depositions/lib/dictionaries/cif_core.dic
dictionary named 'cif_core.dic' version 2.4.2 last updated on
2011-04-26.

Automatic conversion script
Id: cif_fix_values 6909 2019-04-08 15:41:33Z antanas 
;
_cod_original_sg_symbol_H-M P2(1)/n
_cod_database_code 4088397

loop_
_symmetry_equiv_pos_as_xyz
'x, y, z'
'-x+1/2, y+1/2, -z+1/2'
'-x, -y, -z'
'x-1/2, -y-1/2, z-1/2'

loop_
_atom_site_label
_atom_site_type_symbol
_atom_site_fract_x
_atom_site_fract_y
_atom_site_fract_z
_atom_site_U_iso_or_equiv
_atom_site_adp_type
_atom_site_occupancy
_atom_site_symmetry_multiplicity
_atom_site_calc_flag
_atom_site_refinement_flags
Ta1 Ta 0.560756(10) 0.203867(16) 0.781157(10) 0.02804(13) Uani 1 1 d .
C1 C 0.5839(3) 0.3133(5) 0.8892(3) 0.0406(14) Uani 1 1 d .
C2 C 0.5294(3) 0.2206(5) 0.8860(3) 0.0363(13) Uani 1 1 d .
H2 H 0.4764 0.2482 0.8663 0.044 Uiso 1 1 calc R
C11 C 0.5625(3) 0.4378(5) 0.8693(4) 0.0542(16) Uani 1 1 d .
H11A H 0.5500 0.4748 0.9044 0.065 Uiso 1 1 calc R
H11B H 0.6003 0.4800 0.8640 0.065 Uiso 1 1 calc R
C12 C 0.5044(3) 0.4432(5) 0.8060(3) 0.0472(14) Uani 1 1 d .
H12A H 0.4654 0.4063 0.8121 0.057 Uiso 1 1 calc R
H12B H 0.4931 0.5232 0.7938 0.057 Uiso 1 1 calc R
C13 C 0.5730(4) 0.4559(5) 0.7348(4) 0.0587(18) Uani 1 1 d .
H13A H 0.5554 0.5324 0.7230 0.088 Uiso 1 1 calc R
H13B H 0.5824 0.4213 0.6979 0.088 Uiso 1 1 calc R
H13C H 0.6137 0.4600 0.7721 0.088 Uiso 1 1 calc R
C14 C 0.4619(3) 0.3749(5) 0.6922(3) 0.0502(15) Uani 1 1 d .
H14A H 0.4441 0.4508 0.6787 0.075 Uiso 1 1 calc R
H14B H 0.4283 0.3285 0.7018 0.075 Uiso 1 1 calc R
H14C H 0.4743 0.3395 0.6572 0.075 Uiso 1 1 calc R
C15 C 0.6567(3) 0.1907(4) 0.6908(3) 0.0362(13) Uani 1 1 d .
C16 C 0.7095(4) 0.2841(5) 0.7158(4) 0.0514(18) Uani 1 1 d .
H16A H 0.7317 0.2750 0.7631 0.062 Uiso 1 1 calc R
H16B H 0.6880 0.3595 0.7082 0.062 Uiso 1 1 calc R
C17 C 0.7623(4) 0.2772(6) 0.6796(5) 0.060(2) Uani 1 1 d .
H17A H 0.7961 0.3381 0.6961 0.072 Uiso 1 1 calc R
C18 C 0.7963(3) 0.1584(6) 0.6932(4) 0.0556(17) Uani 1 1 d .
H18A H 0.8298 0.1525 0.6711 0.067 Uiso 1 1 calc R
H18B H 0.8189 0.1489 0.7405 0.067 Uiso 1 1 calc R
C19 C 0.7447(3) 0.0663(6) 0.6686(4) 0.0527(16) Uani 1 1 d .
H19A H 0.7668 -0.0094 0.6774 0.063 Uiso 1 1 calc R
C20 C 0.6916(3) 0.0733(5) 0.7034(3) 0.0425(13) Uani 1 1 d .
H20A H 0.6585 0.0126 0.6869 0.051 Uiso 1 1 calc R
H20B H 0.7129 0.0619 0.7507 0.051 Uiso 1 1 calc R
C21 C 0.6216(4) 0.2055(6) 0.6156(4) 0.058(2) Uani 1 1 d .
H21A H 0.5993 0.2801 0.6065 0.069 Uiso 1 1 calc R
H21B H 0.5879 0.1456 0.5991 0.069 Uiso 1 1 calc R
C22 C 0.6757(5) 0.1970(7) 0.5807(4) 0.074(3) Uani 1 1 d .
H22A H 0.6542 0.2060 0.5327 0.089 Uiso 1 1 calc R
C23 C 0.7277(6) 0.2922(7) 0.6067(6) 0.082(3) Uani 1 1 d .
H23A H 0.7606 0.2893 0.5837 0.099 Uiso 1 1 calc R
H23B H 0.7056 0.3670 0.5982 0.099 Uiso 1 1 calc R
C24 C 0.7102(4) 0.0792(7) 0.5955(4) 0.070(2) Uani 1 1 d .
H24A H 0.6770 0.0184 0.5797 0.084 Uiso 1 1 calc R
H24B H 0.7429 0.0721 0.5725 0.084 Uiso 1 1 calc R
C25 C 0.4346(3) 0.0734(4) 0.6940(3) 0.0321(11) Uani 1 1 d .
C26 C 0.4459(3) 0.0206(5) 0.6401(3) 0.0411(13) Uani 1 1 d .
C27 C 0.3956(4) 0.0212(6) 0.5793(3) 0.0581(17) Uani 1 1 d .
H27A H 0.4035 -0.0122 0.5429 0.070 Uiso 1 1 calc R
C28 C 0.3334(4) 0.0712(8) 0.5717(4) 0.071(2) Uani 1 1 d .
H28A H 0.2995 0.0701 0.5307 0.085 Uiso 1 1 calc R
C29 C 0.3222(3) 0.1217(6) 0.6245(3) 0.0551(17) Uani 1 1 d .
H29A H 0.2803 0.1547 0.6188 0.066 Uiso 1 1 calc R
C30 C 0.3710(3) 0.1261(5) 0.6868(3) 0.0433(14) Uani 1 1 d .
C31 C 0.3543(3) 0.1840(5) 0.7411(4) 0.0471(15) Uani 1 1 d .
H31A H 0.3088 0.2119 0.7248 0.071 Uiso 1 1 calc R
H31B H 0.3844 0.2479 0.7572 0.071 Uiso 1 1 calc R
H31C H 0.3588 0.1300 0.7764 0.071 Uiso 1 1 calc R
C32 C 0.5118(3) -0.0371(5) 0.6454(3) 0.0523(16) Uani 1 1 d .
H32A H 0.5094 -0.0687 0.6031 0.078 Uiso 1 1 calc R
H32B H 0.5205 -0.0981 0.6777 0.078 Uiso 1 1 calc R
H32C H 0.5475 0.0188 0.6589 0.078 Uiso 1 1 calc R
C33 C 0.4878(3) 0.0222(4) 0.8189(2) 0.0296(10) Uani 1 1 d .
H33A H 0.4469 0.0453 0.8283 0.035 Uiso 1 1 calc R
C34 C 0.4897(3) -0.1132(5) 0.8185(3) 0.0360(12) Uani 1 1 d .
C35 C 0.5541(3) -0.1625(5) 0.8110(3) 0.0450(14) Uani 1 1 d .
H35A H 0.5567 -0.1415 0.7684 0.067 Uiso 1 1 calc R
H35B H 0.5537 -0.2452 0.8146 0.067 Uiso 1 1 calc R
H35C H 0.5924 -0.1319 0.8452 0.067 Uiso 1 1 calc R
C36 C 0.4861(4) -0.1493(6) 0.8870(3) 0.0560(17) Uani 1 1 d .
H36A H 0.4870 -0.2321 0.8903 0.084 Uiso 1 1 calc R
H36B H 0.4452 -0.1206 0.8920 0.084 Uiso 1 1 calc R
H36C H 0.5240 -0.1177 0.9213 0.084 Uiso 1 1 calc R
C37 C 0.4262(3) -0.1735(5) 0.7715(3) 0.0398(13) Uani 1 1 d .
C38 C 0.3578(3) -0.1221(5) 0.7607(4) 0.0539(17) Uani 1 1 d .
H38A H 0.3241 -0.1695 0.7303 0.081 Uiso 1 1 calc R
H38B H 0.3561 -0.0456 0.7427 0.081 Uiso 1 1 calc R
H38C H 0.3494 -0.1182 0.8023 0.081 Uiso 1 1 calc R
C39 C 0.3794(3) -0.3453(5) 0.7158(4) 0.0530(17) Uani 1 1 d .
C40 C 0.3654(4) -0.3647(6) 0.6472(4) 0.067(2) Uani 1 1 d .
C41 C 0.3150(5) -0.4455(7) 0.6167(6) 0.096(4) Uani 1 1 d .
H41A H 0.3034 -0.4569 0.5712 0.115 Uiso 1 1 calc R
C42 C 0.2827(5) -0.5068(9) 0.6503(9) 0.121(5) Uani 1 1 d .
H42A H 0.2510 -0.5619 0.6284 0.145 Uiso 1 1 calc R
C43 C 0.2967(5) -0.4882(7) 0.7172(8) 0.106(4) Uani 1 1 d .
H43A H 0.2732 -0.5285 0.7403 0.127 Uiso 1 1 calc R
C44 C 0.3472(4) -0.4074(5) 0.7508(5) 0.068(2) Uani 1 1 d .
C45 C 0.3620(5) -0.3949(7) 0.8241(5) 0.086(3) Uani 1 1 d .
H45A H 0.3969 -0.3384 0.8411 0.129 Uiso 1 1 calc R
H45B H 0.3766 -0.4679 0.8453 0.129 Uiso 1 1 calc R
H45C H 0.3220 -0.3703 0.8327 0.129 Uiso 1 1 calc R
C46 C 0.4033(6) -0.3023(6) 0.6108(5) 0.085(3) Uani 1 1 d .
H46A H 0.4347 -0.2505 0.6404 0.127 Uiso 1 1 calc R
H46B H 0.3726 -0.2590 0.5753 0.127 Uiso 1 1 calc R
H46C H 0.4273 -0.3567 0.5929 0.127 Uiso 1 1 calc R
C47 C 0.6773(9) 0.7384(18) 0.1100(8) 0.175(8) Uani 1 1 d D
H47A H 0.7092 0.7253 0.1540 0.210 Uiso 1 1 calc R
H47B H 0.6649 0.8195 0.1065 0.210 Uiso 1 1 calc R
C48 C 0.7105(6) 0.7097(12) 0.0585(6) 0.141(6) Uani 1 1 d D
H48A H 0.7242 0.7792 0.0408 0.170 Uiso 1 1 calc R
H48B H 0.7493 0.6599 0.0767 0.170 Uiso 1 1 calc R
C49 C 0.6548(5) 0.6484(12) 0.0067(6) 0.115(4) Uani 1 1 d D
H49A H 0.6707 0.5756 -0.0053 0.138 Uiso 1 1 calc R
H49B H 0.6376 0.6957 -0.0328 0.138 Uiso 1 1 calc R
C50 C 0.6011(6) 0.6279(14) 0.0375(6) 0.131(5) Uani 1 1 d D
H50A H 0.5594 0.6647 0.0113 0.157 Uiso 1 1 calc R
H50B H 0.5929 0.5457 0.0397 0.157 Uiso 1 1 calc R
N1 N 0.5222(2) 0.3840(4) 0.7526(2) 0.0387(10) Uani 1 1 d .
N2 N 0.6075(3) 0.1977(3) 0.7255(2) 0.0330(11) Uani 1 1 d .
N3 N 0.4873(2) 0.0837(4) 0.7567(2) 0.0308(9) Uani 1 1 d .
N4 N 0.4348(3) -0.2734(4) 0.7482(3) 0.0413(12) Uani 1 1 d .
B3 B 0.5504(3) 0.0868(5) 0.8717(3) 0.0339(13) Uani 1 1 d .
B4 B 0.6352(3) 0.1009(6) 0.8708(3) 0.0362(13) Uani 1 1 d .
H4 H 0.6591 0.0413 0.8450 0.043 Uiso 1 1 calc R
B5 B 0.6531(3) 0.2507(6) 0.8809(3) 0.0398(14) Uani 1 1 d .
H5 H 0.6878 0.2972 0.8608 0.048 Uiso 1 1 calc R
B6 B 0.5706(4) 0.2756(7) 0.9634(4) 0.0454(17) Uani 1 1 d .
H6 H 0.5495 0.3322 0.9931 0.054 Uiso 1 1 calc R
B7 B 0.5497(4) 0.1267(7) 0.9522(3) 0.0459(16) Uani 1 1 d .
H7 H 0.5147 0.0866 0.9745 0.055 Uiso 1 1 calc R
B8 B 0.6200(3) 0.0524(6) 0.9442(3) 0.0429(15) Uani 1 1 d .
H8 H 0.6315 -0.0369 0.9621 0.051 Uiso 1 1 calc R
B9 B 0.6834(4) 0.1554(8) 0.9489(4) 0.0522(18) Uani 1 1 d .
H9 H 0.7370 0.1331 0.9705 0.063 Uiso 1 1 calc R
B10 B 0.6536(4) 0.2934(6) 0.9596(4) 0.0489(19) Uani 1 1 d .
H10 H 0.6871 0.3627 0.9870 0.059 Uiso 1 1 calc R
B11 B 0.6322(4) 0.1720(8) 0.9995(4) 0.0515(17) Uani 1 1 d .
H11 H 0.6521 0.1612 1.0537 0.062 Uiso 1 1 calc R
O1 O 0.6239(4) 0.6757(7) 0.1022(4) 0.099(2) Uani 1 1 d .

loop_
_atom_site_aniso_label
_atom_site_aniso_U_11
_atom_site_aniso_U_22
_atom_site_aniso_U_33
_atom_site_aniso_U_23
_atom_site_aniso_U_13
_atom_site_aniso_U_12
Ta1 0.02326(19) 0.03005(19) 0.03135(19) 0.00014(7) 0.00970(12) 0.00015(7)
C1 0.038(3) 0.042(3) 0.036(3) -0.010(2) 0.004(3) -0.004(2)
C2 0.032(3) 0.048(3) 0.026(3) -0.010(2) 0.006(2) 0.000(2)
C11 0.050(4) 0.043(3) 0.066(4) -0.010(3) 0.014(3) -0.002(3)
C12 0.047(4) 0.037(3) 0.057(4) -0.005(3) 0.017(3) 0.005(3)
C13 0.050(4) 0.038(3) 0.095(6) 0.012(3) 0.033(4) 0.003(3)
C14 0.050(4) 0.043(3) 0.051(4) 0.004(3) 0.007(3) 0.006(3)
C15 0.026(3) 0.050(3) 0.039(3) 0.008(2) 0.018(3) 0.005(2)
C16 0.046(4) 0.044(3) 0.078(5) -0.008(3) 0.038(4) -0.005(3)
C17 0.049(5) 0.059(4) 0.086(6) -0.016(4) 0.041(5) -0.018(3)
C18 0.038(4) 0.064(4) 0.077(5) -0.011(4) 0.034(4) -0.003(3)
C19 0.044(4) 0.052(4) 0.072(5) 0.004(3) 0.034(3) 0.009(3)
C20 0.038(3) 0.048(3) 0.046(3) 0.002(3) 0.020(3) -0.002(3)
C21 0.056(5) 0.074(5) 0.046(4) 0.016(3) 0.022(4) 0.017(3)
C22 0.078(6) 0.108(7) 0.046(5) 0.027(4) 0.033(4) 0.022(5)
C23 0.096(8) 0.072(6) 0.109(9) 0.028(5) 0.075(7) 0.013(4)
C24 0.073(5) 0.089(6) 0.065(5) -0.017(4) 0.047(4) -0.009(4)
C25 0.028(3) 0.036(3) 0.031(3) 0.003(2) 0.008(2) -0.005(2)
C26 0.037(3) 0.050(3) 0.035(3) 0.002(2) 0.010(2) -0.005(3)
C27 0.065(5) 0.062(4) 0.040(4) -0.010(3) 0.008(3) -0.002(3)
C28 0.054(5) 0.094(6) 0.045(4) -0.005(4) -0.010(3) 0.002(4)
C29 0.034(3) 0.072(4) 0.047(4) -0.001(3) -0.003(3) 0.009(3)
C30 0.039(3) 0.038(3) 0.047(3) -0.001(2) 0.006(3) 0.000(2)
C31 0.038(4) 0.043(3) 0.064(4) -0.004(3) 0.021(3) 0.002(3)
C32 0.050(4) 0.053(4) 0.060(4) -0.017(3) 0.026(3) -0.003(3)
C33 0.025(3) 0.034(2) 0.032(3) 0.004(2) 0.013(2) 0.001(2)
C34 0.028(3) 0.037(3) 0.040(3) 0.004(2) 0.006(2) -0.002(2)
C35 0.035(3) 0.040(3) 0.058(4) 0.000(3) 0.013(3) 0.006(3)
C36 0.066(4) 0.050(4) 0.055(4) 0.017(3) 0.024(4) -0.008(3)
C37 0.031(3) 0.032(3) 0.055(4) 0.004(3) 0.012(3) 0.001(2)
C38 0.031(3) 0.038(3) 0.088(5) -0.003(3) 0.013(3) 0.001(3)
C39 0.035(3) 0.026(3) 0.086(5) 0.002(3) 0.003(3) 0.002(2)
C40 0.054(4) 0.040(4) 0.084(6) -0.007(3) -0.008(4) 0.004(3)
C41 0.079(6) 0.055(5) 0.113(8) -0.025(5) -0.026(6) 0.003(5)
C42 0.052(5) 0.052(5) 0.230(16) -0.041(8) 0.005(8) -0.002(4)
C43 0.053(5) 0.046(4) 0.224(15) -0.006(7) 0.052(7) -0.009(4)
C44 0.043(4) 0.037(3) 0.130(8) 0.001(4) 0.036(5) 0.002(3)
C45 0.090(6) 0.056(4) 0.137(9) 0.015(5) 0.071(7) -0.003(4)
C46 0.125(9) 0.063(5) 0.052(5) -0.008(3) 0.010(6) 0.000(4)
C47 0.174(16) 0.242(16) 0.145(14) -0.113(13) 0.102(13) -0.137(15)
C48 0.105(10) 0.189(16) 0.151(13) -0.085(10) 0.070(10) -0.064(9)
C49 0.084(7) 0.159(10) 0.116(9) -0.053(8) 0.053(7) -0.028(8)
C50 0.094(8) 0.190(14) 0.109(9) -0.055(9) 0.034(7) -0.033(9)
N1 0.034(3) 0.035(2) 0.051(3) 0.003(2) 0.018(2) -0.002(2)
N2 0.032(3) 0.035(2) 0.033(3) 0.0044(16) 0.012(2) 0.0010(16)
N3 0.023(2) 0.037(2) 0.032(2) -0.0001(18) 0.0072(18) -0.0008(17)
N4 0.029(3) 0.037(2) 0.056(3) 0.001(2) 0.011(2) 0.000(2)
B3 0.032(3) 0.038(3) 0.032(3) 0.006(2) 0.011(3) -0.002(3)
B4 0.025(3) 0.049(4) 0.038(3) -0.001(3) 0.015(3) 0.004(3)
B5 0.025(3) 0.047(4) 0.048(4) -0.004(3) 0.013(3) -0.006(3)
B6 0.037(4) 0.062(4) 0.035(4) -0.017(3) 0.009(3) -0.009(3)
B7 0.037(4) 0.065(4) 0.035(3) 0.000(3) 0.010(3) -0.003(3)
B8 0.040(4) 0.051(4) 0.034(3) 0.005(3) 0.007(3) 0.003(3)
B9 0.030(4) 0.071(5) 0.044(4) 0.004(4) -0.004(3) 0.002(3)
B10 0.029(4) 0.074(6) 0.040(4) -0.008(3) 0.006(3) -0.015(3)
B11 0.043(4) 0.076(5) 0.027(3) -0.008(3) 0.001(3) -0.007(4)
O1 0.100(6) 0.114(5) 0.096(6) -0.028(4) 0.051(5) -0.014(4)

loop_
_atom_type_symbol
_atom_type_description
_atom_type_scat_dispersion_real
_atom_type_scat_dispersion_imag
_atom_type_scat_source
C C 0.0033 0.0016 'International Tables Vol C Tables 4.2.6.8 and 6.1.1.4'
H H 0.0000 0.0000 'International Tables Vol C Tables 4.2.6.8 and 6.1.1.4'
B B 0.0013 0.0007 'International Tables Vol C Tables 4.2.6.8 and 6.1.1.4'
N N 0.0061 0.0033 'International Tables Vol C Tables 4.2.6.8 and 6.1.1.4'
Ta Ta -0.7052 6.5227 'International Tables Vol C Tables 4.2.6.8 and 6.1.1.4'
O O 0.0106 0.0060 'International Tables Vol C Tables 4.2.6.8 and 6.1.1.4'

loop_
_geom_angle_atom_site_label_1
_geom_angle_atom_site_label_2
_geom_angle_atom_site_label_3
_geom_angle
N2 Ta1 N3 110.12(19)
N2 Ta1 N1 94.91(17)
N3 Ta1 N1 113.06(17)
N2 Ta1 B4 99.1(2)
N3 Ta1 B4 96.3(2)
N1 Ta1 B4 140.6(2)
N2 Ta1 B5 97.9(2)
N3 Ta1 B5 134.9(2)
N1 Ta1 B5 98.3(2)
B4 Ta1 B5 43.4(2)
N2 Ta1 B3 136.5(2)
N3 Ta1 B3 63.9(2)
N1 Ta1 B3 127.9(2)
B4 Ta1 B3 44.1(2)
B5 Ta1 B3 71.4(2)
N2 Ta1 C1 130.3(2)
N3 Ta1 C1 118.87(19)
N1 Ta1 C1 74.21(19)
B4 Ta1 C1 68.6(2)
B5 Ta1 C1 39.7(2)
B3 Ta1 C1 66.1(2)
N2 Ta1 C2 162.6(2)
N3 Ta1 C2 83.28(18)
N1 Ta1 C2 89.60(18)
B4 Ta1 C2 67.6(2)
B5 Ta1 C2 64.8(2)
B3 Ta1 C2 39.08(19)
C1 Ta1 C2 35.67(19)
C11 C1 C2 119.5(5)
C11 C1 B5 124.1(6)
C2 C1 B5 110.4(5)
C11 C1 B10 117.0(5)
C2 C1 B10 110.3(5)
B5 C1 B10 61.5(4)
C11 C1 B6 111.6(5)
C2 C1 B6 62.2(4)
B5 C1 B6 112.8(5)
B10 C1 B6 61.6(4)
C11 C1 Ta1 105.4(4)
C2 C1 Ta1 72.3(3)
B5 C1 Ta1 66.7(3)
B10 C1 Ta1 125.3(4)
B6 C1 Ta1 131.2(4)
C1 C2 B3 114.4(5)
C1 C2 B6 64.5(4)
B3 C2 B6 116.1(5)
C1 C2 B7 114.7(5)
B3 C2 B7 63.6(4)
B6 C2 B7 62.1(4)
C1 C2 Ta1 72.0(3)
B3 C2 Ta1 66.8(3)
B6 C2 Ta1 133.0(4)
B7 C2 Ta1 127.5(4)
C12 C11 C1 111.7(5)
N1 C12 C11 109.8(5)
N2 C15 C16 110.0(5)
N2 C15 C20 109.9(4)
C16 C15 C20 108.6(5)
N2 C15 C21 110.2(5)
C16 C15 C21 109.4(5)
C20 C15 C21 108.7(5)
C15 C16 C17 110.5(5)
C23 C17 C18 109.8(7)
C23 C17 C16 109.2(8)
C18 C17 C16 108.5(6)
C19 C18 C17 109.5(6)
C18 C19 C24 110.2(6)
C18 C19 C20 110.6(5)
C24 C19 C20 108.6(5)
C15 C20 C19 110.3(5)
C15 C21 C22 108.5(6)
C23 C22 C24 109.6(8)
C23 C22 C21 109.2(7)
C24 C22 C21 109.2(6)
C17 C23 C22 110.0(6)
C19 C24 C22 109.9(6)
C26 C25 C30 120.3(5)
C26 C25 N3 121.3(5)
C30 C25 N3 118.2(5)
C27 C26 C25 119.4(6)
C27 C26 C32 118.4(6)
C25 C26 C32 122.2(5)
C26 C27 C28 120.9(6)
C29 C28 C27 119.6(6)
C28 C29 C30 122.5(6)
C29 C30 C25 117.2(6)
C29 C30 C31 118.5(6)
C25 C30 C31 124.3(6)
N3 C33 C34 117.5(4)
N3 C33 B3 99.6(4)
C34 C33 B3 116.8(4)
C35 C34 C36 108.5(5)
C35 C34 C37 111.7(5)
C36 C34 C37 101.1(5)
C35 C34 C33 113.6(4)
C36 C34 C33 104.8(5)
C37 C34 C33 115.8(4)
N4 C37 C38 122.8(5)
N4 C37 C34 116.9(5)
C38 C37 C34 120.0(5)
C44 C39 N4 121.2(7)
C44 C39 C40 120.7(7)
N4 C39 C40 117.3(7)
C41 C40 C39 117.2(9)
C41 C40 C46 122.5(9)
C39 C40 C46 120.3(7)
C42 C41 C40 122.8(11)
C41 C42 C43 119.9(9)
C42 C43 C44 119.8(11)
C39 C44 C43 119.5(10)
C39 C44 C45 123.3(7)
C43 C44 C45 117.2(9)
O1 C47 C48 111.5(10)
C49 C48 C47 101.8(9)
C48 C49 C50 105.6(9)
O1 C50 C49 107.6(9)
C12 N1 C14 110.0(5)
C12 N1 C13 108.7(5)
C14 N1 C13 107.2(5)
C12 N1 Ta1 112.4(4)
C14 N1 Ta1 107.4(3)
C13 N1 Ta1 111.1(4)
C15 N2 Ta1 169.4(4)
C25 N3 C33 124.3(4)
C25 N3 Ta1 126.2(3)
C33 N3 Ta1 108.3(3)
C37 N4 C39 121.1(5)
C33 B3 C2 110.8(5)
C33 B3 B7 122.2(5)
C2 B3 B7 59.8(4)
C33 B3 B8 138.7(5)
C2 B3 B8 103.8(5)
B7 B3 B8 59.2(4)
C33 B3 B4 128.4(5)
C2 B3 B4 104.0(4)
B7 B3 B4 107.9(5)
B8 B3 B4 59.8(4)
C33 B3 Ta1 88.1(3)
C2 B3 Ta1 74.1(3)
B7 B3 Ta1 130.8(4)
B8 B3 Ta1 123.4(4)
B4 B3 Ta1 65.9(3)
B9 B4 B5 60.1(4)
B9 B4 B8 59.6(4)
B5 B4 B8 107.0(5)
B9 B4 B3 106.7(5)
B5 B4 B3 105.1(4)
B8 B4 B3 60.0(4)
B9 B4 Ta1 127.6(4)
B5 B4 Ta1 70.3(3)
B8 B4 Ta1 127.4(4)
B3 B4 Ta1 70.0(3)
C1 B5 B10 60.7(4)
C1 B5 B9 105.7(5)
B10 B5 B9 59.9(5)
C1 B5 B4 106.1(4)
B10 B5 B4 109.1(5)
B9 B5 B4 59.6(4)
C1 B5 Ta1 73.7(3)
B10 B5 Ta1 131.1(4)
B9 B5 Ta1 123.4(4)
B4 B5 Ta1 66.3(3)
C2 B6 B11 103.8(5)
C2 B6 C1 53.3(3)
B11 B6 C1 104.8(5)
C2 B6 B7 59.1(4)
B11 B6 B7 60.6(4)
C1 B6 B7 103.1(4)
C2 B6 B10 101.1(5)
B11 B6 B10 60.3(5)
C1 B6 B10 58.8(4)
B7 B6 B10 108.0(5)
C2 B7 B8 102.6(5)
C2 B7 B6 58.8(4)
B8 B7 B6 107.9(5)
C2 B7 B11 102.4(5)
B8 B7 B11 60.4(4)
B6 B7 B11 59.0(4)
C2 B7 B3 56.7(3)
B8 B7 B3 60.6(4)
B6 B7 B3 107.5(5)
B11 B7 B3 108.0(5)
B9 B8 B7 107.8(5)
B9 B8 B11 59.7(4)
B7 B8 B11 60.0(4)
B9 B8 B4 59.4(4)
B7 B8 B4 109.1(5)
B11 B8 B4 108.0(5)
B9 B8 B3 106.7(5)
B7 B8 B3 60.2(4)
B11 B8 B3 107.4(5)
B4 B8 B3 60.3(3)
B10 B9 B4 109.3(5)
B10 B9 B8 109.1(5)
B4 B9 B8 61.0(4)
B10 B9 B11 60.5(5)
B4 B9 B11 110.0(5)
B8 B9 B11 60.7(4)
B10 B9 B5 59.5(4)
B4 B9 B5 60.3(4)
B8 B9 B5 108.2(5)
B11 B9 B5 107.9(5)
C1 B10 B5 57.9(4)
C1 B10 B9 104.1(5)
B5 B10 B9 60.6(4)
C1 B10 B11 104.3(5)
B5 B10 B11 108.4(5)
B9 B10 B11 60.0(4)
C1 B10 B6 59.6(4)
B5 B10 B6 108.3(5)
B9 B10 B6 107.3(5)
B11 B10 B6 58.8(4)
B6 B11 B9 108.4(5)
B6 B11 B10 60.9(5)
B9 B11 B10 59.5(5)
B6 B11 B7 60.4(4)
B9 B11 B7 107.3(5)
B10 B11 B7 108.3(5)
B6 B11 B8 108.4(5)
B9 B11 B8 59.6(4)
B10 B11 B8 107.4(5)
B7 B11 B8 59.6(4)
C47 O1 C50 110.3(9)

loop_
_geom_bond_atom_site_label_1
_geom_bond_atom_site_label_2
_geom_bond_distance
Ta1 N2 1.773(5)
Ta1 N3 2.014(4)
Ta1 N1 2.246(4)
Ta1 B4 2.359(6)
Ta1 B5 2.426(7)
Ta1 B3 2.427(6)
Ta1 C1 2.535(6)
Ta1 C2 2.540(6)
C1 C11 1.526(9)
C1 C2 1.554(8)
C1 B5 1.686(9)
C1 B10 1.735(10)
C1 B6 1.751(10)
C2 B3 1.665(8)
C2 B6 1.716(9)
C2 B7 1.721(9)
C11 C12 1.497(9)
C12 N1 1.478(7)
C13 N1 1.498(8)
C14 N1 1.486(8)
C15 N2 1.458(7)
C15 C16 1.514(8)
C15 C20 1.524(8)
C15 C21 1.541(10)
C16 C17 1.548(10)
C17 C23 1.497(16)
C17 C18 1.532(11)
C18 C19 1.488(10)
C19 C24 1.497(11)
C19 C20 1.532(8)
C21 C22 1.554(11)
C22 C23 1.520(14)
C22 C24 1.527(11)
C25 C26 1.389(8)
C25 C30 1.432(8)
C25 N3 1.435(6)
C26 C27 1.379(8)
C26 C32 1.507(8)
C27 C28 1.391(10)
C28 C29 1.355(10)
C29 C30 1.388(8)
C30 C31 1.476(9)
C33 N3 1.503(6)
C33 C34 1.566(7)
C33 B3 1.609(8)
C34 C35 1.524(8)
C34 C36 1.547(8)
C34 C37 1.547(8)
C37 N4 1.294(8)
C37 C38 1.502(8)
C39 C44 1.366(11)
C39 N4 1.412(8)
C39 C40 1.414(11)
C40 C41 1.403(11)
C40 C46 1.470(13)
C41 C42 1.340(17)
C42 C43 1.378(18)
C43 C44 1.419(12)
C44 C45 1.498(13)
C47 O1 1.299(13)
C47 C48 1.519(9)
C48 C49 1.499(9)
C49 C50 1.500(8)
C50 O1 1.416(13)
B3 B7 1.784(9)
B3 B8 1.792(9)
B3 B4 1.797(9)
B4 B9 1.760(10)
B4 B5 1.771(9)
B4 B8 1.787(9)
B5 B10 1.749(11)
B5 B9 1.767(11)
B6 B11 1.747(12)
B6 B7 1.773(11)
B6 B10 1.784(11)
B7 B8 1.767(10)
B7 B11 1.776(10)
B8 B9 1.764(11)
B8 B11 1.782(10)
B9 B10 1.756(12)
B9 B11 1.766(11)
B10 B11 1.774(11)

loop_
_platon_squeeze_void_nr
_platon_squeeze_void_average_x
_platon_squeeze_void_average_y
_platon_squeeze_void_average_z
_platon_squeeze_void_volume
_platon_squeeze_void_count_electrons
1 0.000 0.000 0.000 345.5 62.6
2 0.500 0.500 0.500 345.5 62.9
